data_4027037
loop_
_publ_author_name
'Ulf Scheffler'
'Rainer Mahrwald'

_publ_section_title
;
 Histidine-Catalyzed Asymmetric Aldol Addition of Enolizable Aldehydes:
 Insights into its Mechanism
;
_journal_name_full 'Journal of Organic Chemistry'
_journal_page_first 2310
_journal_page_last 2330
_journal_paper_doi 10.1021/jo202558f
_journal_volume 77
_journal_year 2012
_chemical_absolute_configuration rmad
_chemical_formula_moiety 'C16 H30 O6 Si'
_chemical_formula_sum 'C16 H30 O6 Si'
_chemical_formula_weight 346.49
_chemical_name_systematic
; 
 ? 
;
_space_group_IT_number 19
_symmetry_cell_setting orthorhombic
_symmetry_Int_Tables_number 19
_symmetry_space_group_name_Hall 'P 2ac 2ab'
_symmetry_space_group_name_H-M 'P 21 21 21'
_atom_sites_solution_hydrogens geom
_atom_sites_solution_primary direct
_atom_sites_solution_secondary difmap
_audit_creation_method SHELXL-97
_cell_angle_alpha 90.00
_cell_angle_beta 90.00
_cell_angle_gamma 90.00
_cell_formula_units_Z 4
_cell_length_a 7.3165(3)
_cell_length_b 9.6178(3)
_cell_length_c 26.2338(9)
_cell_measurement_reflns_used 15980
_cell_measurement_temperature 100(2)
_cell_measurement_theta_max 29.52
_cell_measurement_theta_min 2.63
_cell_volume 1846.04(11)
_computing_cell_refinement 'X-AREA (Stoe & Cie, 2002)'
_computing_data_collection 'X-AREA (Stoe & Cie, 2002)'
_computing_data_reduction 'X-RED (Stoe & Cie, 2002)'
_computing_molecular_graphics 'PLATON, 1990'
_computing_publication_material 'PLATON, 1990'
_computing_structure_refinement 'SHELXL97 (Sheldrick, 1997)'
_computing_structure_solution 'SHELXS97 (Sheldrick, 1997)'
_diffrn_ambient_temperature 100(2)
_diffrn_detector_area_resol_mean 6.67
_diffrn_measured_fraction_theta_full 0.995
_diffrn_measured_fraction_theta_max 0.991
_diffrn_measurement_device 'Stoe IPDS-2t diffractometer'
_diffrn_measurement_method '\w-rotation,\w-incr.=1\%,319 exposures'
_diffrn_radiation_collimation '0.5 mm diameter monocapillary'
_diffrn_radiation_monochromator 'planar graphite'
_diffrn_radiation_source 'long fine focus sealed x-ray tube'
_diffrn_radiation_type MoK\a
_diffrn_radiation_wavelength 0.71073
_diffrn_reflns_av_R_equivalents 0.1021
_diffrn_reflns_av_sigmaI/netI 0.0682
_diffrn_reflns_limit_h_max 9
_diffrn_reflns_limit_h_min -9
_diffrn_reflns_limit_k_max 11
_diffrn_reflns_limit_k_min -12
_diffrn_reflns_limit_l_max 28
_diffrn_reflns_limit_l_min -34
_diffrn_reflns_number 13197
_diffrn_reflns_theta_full 25.00
_diffrn_reflns_theta_max 27.49
_diffrn_reflns_theta_min 2.63
_diffrn_standards_decay_% 0
_diffrn_standards_interval_count 0
_diffrn_standards_interval_time 0
_diffrn_standards_number 0
_exptl_absorpt_coefficient_mu 0.153
_exptl_absorpt_correction_type none
_exptl_crystal_colour colorless
_exptl_crystal_density_diffrn 1.247
_exptl_crystal_description fragment
_exptl_crystal_F_000 752
_exptl_crystal_size_max 0.40
_exptl_crystal_size_mid 0.36
_exptl_crystal_size_min 0.30
_refine_diff_density_max 0.365
_refine_diff_density_min -0.351
_refine_diff_density_rms 0.115
_refine_ls_abs_structure_details 'Flack H D (1983), Acta Cryst. A39, 876-881'
_refine_ls_abs_structure_Flack 0.08(13)
_refine_ls_extinction_coef 0.023(3)
_refine_ls_extinction_expression Fc^*^=kFc[1+0.001xFc^2^\l^3^/sin(2\q)]^-1/4^
_refine_ls_extinction_method SHELXL
_refine_ls_goodness_of_fit_ref 1.033
_refine_ls_hydrogen_treatment constr
_refine_ls_matrix_type full
_refine_ls_number_parameters 217
_refine_ls_number_reflns 4205
_refine_ls_number_restraints 0
_refine_ls_restrained_S_all 1.033
_refine_ls_R_factor_all 0.0502
_refine_ls_R_factor_gt 0.0449
_refine_ls_shift/su_max 0.000
_refine_ls_shift/su_mean 0.000
_refine_ls_structure_factor_coef Fsqd
_refine_ls_weighting_details 'calc w=1/[\s^2^(Fo^2^)+(0.0724P)^2^+0.0000P] where P=(Fo^2^+2Fc^2^)/3'
_refine_ls_weighting_scheme calc
_refine_ls_wR_factor_gt 0.1103
_refine_ls_wR_factor_ref 0.1127
_reflns_number_gt 3813
_reflns_number_total 4205
_reflns_threshold_expression >2sigma(I)
_cod_data_source_file jo202558f_d39.cif
_cod_data_source_block 274cy
_cod_database_code 4027037

loop_
_symmetry_equiv_pos_as_xyz
'x, y, z'
'-x+1/2, -y, z+1/2'
'x+1/2, -y+1/2, -z'
'-x, y+1/2, -z+1/2'

loop_
_atom_site_label
_atom_site_type_symbol
_atom_site_fract_x
_atom_site_fract_y
_atom_site_fract_z
_atom_site_U_iso_or_equiv
_atom_site_adp_type
_atom_site_occupancy
_atom_site_symmetry_multiplicity
_atom_site_calc_flag
_atom_site_refinement_flags
Si1 Si 0.52921(7) 0.22952(6) 0.07691(2) 0.02416(14) Uani 1 1 d .
O1 O 0.60864(18) 0.28687(16) 0.13196(5) 0.0245(3) Uani 1 1 d .
O2 O 0.92478(17) 0.56427(15) 0.09667(5) 0.0231(3) Uani 1 1 d .
O3 O 0.70330(18) 0.72823(16) 0.08488(5) 0.0256(3) Uani 1 1 d .
O4 O 0.55946(18) 0.35917(16) 0.03670(5) 0.0262(3) Uani 1 1 d .
O5 O 0.6514(2) 0.47686(16) 0.21347(5) 0.0255(3) Uani 1 1 d .
O6 O 0.67248(18) 0.25818(16) 0.24717(5) 0.0248(3) Uani 1 1 d .
C1 C 0.7669(3) 0.3718(2) 0.13454(7) 0.0223(4) Uani 1 1 d .
H1 H 0.8723 0.3140 0.1227 0.027 Uiso 1 1 calc R
C2 C 0.7499(3) 0.4956(2) 0.09731(7) 0.0227(4) Uani 1 1 d .
C3 C 0.8954(3) 0.7118(2) 0.09067(7) 0.0241(4) Uani 1 1 d .
C4 C 0.6214(3) 0.6151(2) 0.11246(7) 0.0231(4) Uani 1 1 d .
H4 H 0.6326 0.6328 0.1499 0.028 Uiso 1 1 calc R
C5 C 0.4219(3) 0.6061(2) 0.09834(8) 0.0278(4) Uani 1 1 d .
H5A H 0.3630 0.6959 0.1048 0.042 Uiso 1 1 calc R
H5B H 0.3627 0.5340 0.1189 0.042 Uiso 1 1 calc R
H5C H 0.4106 0.5825 0.0621 0.042 Uiso 1 1 calc R
C6 C 0.9627(3) 0.7847(2) 0.13862(8) 0.0309(4) Uani 1 1 d .
H6A H 0.9555 0.8856 0.1339 0.046 Uiso 1 1 calc R
H6B H 1.0898 0.7580 0.1453 0.046 Uiso 1 1 calc R
H6C H 0.8862 0.7574 0.1676 0.046 Uiso 1 1 calc R
C7 C 0.9880(3) 0.7629(2) 0.04272(8) 0.0297(4) Uani 1 1 d .
H7A H 0.9415 0.7109 0.0133 0.045 Uiso 1 1 calc R
H7B H 1.1203 0.7487 0.0456 0.045 Uiso 1 1 calc R
H7C H 0.9624 0.8621 0.0381 0.045 Uiso 1 1 calc R
C8 C 0.7194(3) 0.4424(2) 0.04285(7) 0.0258(4) Uani 1 1 d .
H8A H 0.7111 0.5232 0.0196 0.031 Uiso 1 1 calc R
H8B H 0.8272 0.3870 0.0325 0.031 Uiso 1 1 calc R
C9 C 0.8048(2) 0.4121(2) 0.18989(7) 0.0219(4) Uani 1 1 d .
H9 H 0.9097 0.4787 0.1905 0.026 Uiso 1 1 calc R
C10 C 0.5705(3) 0.3833(2) 0.25001(7) 0.0251(4) Uani 1 1 d .
C11 C 0.8467(3) 0.2924(2) 0.22651(7) 0.0240(4) Uani 1 1 d .
H11 H 0.9262 0.3282 0.2546 0.029 Uiso 1 1 calc R
C12 C 0.9333(3) 0.1630(2) 0.20471(8) 0.0286(4) Uani 1 1 d .
H12A H 0.9544 0.0957 0.2321 0.043 Uiso 1 1 calc R
H12B H 1.0501 0.1871 0.1887 0.043 Uiso 1 1 calc R
H12C H 0.8516 0.1222 0.1792 0.043 Uiso 1 1 calc R
C13 C 0.5852(3) 0.4503(2) 0.30238(8) 0.0297(4) Uani 1 1 d .
H13A H 0.5258 0.3907 0.3277 0.045 Uiso 1 1 calc R
H13B H 0.5250 0.5413 0.3018 0.045 Uiso 1 1 calc R
H13C H 0.7143 0.4621 0.3113 0.045 Uiso 1 1 calc R
C14 C 0.3757(3) 0.3528(3) 0.23523(8) 0.0324(5) Uani 1 1 d .
H14A H 0.3723 0.3178 0.2002 0.049 Uiso 1 1 calc R
H14B H 0.3031 0.4381 0.2376 0.049 Uiso 1 1 calc R
H14C H 0.3251 0.2825 0.2583 0.049 Uiso 1 1 calc R
C15 C 0.6605(3) 0.0762(2) 0.05502(9) 0.0333(5) Uani 1 1 d .
H15A H 0.6139 0.0458 0.0218 0.050 Uiso 1 1 calc R
H15B H 0.6472 0.0007 0.0798 0.050 Uiso 1 1 calc R
H15C H 0.7899 0.1011 0.0518 0.050 Uiso 1 1 calc R
C16 C 0.2816(3) 0.1990(3) 0.08449(8) 0.0334(5) Uani 1 1 d .
H16A H 0.2251 0.2802 0.1006 0.050 Uiso 1 1 calc R
H16B H 0.2620 0.1169 0.1059 0.050 Uiso 1 1 calc R
H16C H 0.2261 0.1837 0.0509 0.050 Uiso 1 1 calc R

loop_
_atom_site_aniso_label
_atom_site_aniso_U_11
_atom_site_aniso_U_22
_atom_site_aniso_U_33
_atom_site_aniso_U_23
_atom_site_aniso_U_13
_atom_site_aniso_U_12
Si1 0.0246(2) 0.0273(3) 0.0206(2) -0.0018(2) -0.00080(19) -0.0007(2)
O1 0.0252(6) 0.0261(8) 0.0221(6) 0.0004(5) -0.0021(5) -0.0032(6)
O2 0.0193(6) 0.0227(7) 0.0273(7) 0.0034(6) 0.0008(5) 0.0003(5)
O3 0.0234(6) 0.0254(8) 0.0279(7) 0.0044(6) 0.0006(5) 0.0026(6)
O4 0.0263(6) 0.0306(8) 0.0215(6) -0.0009(6) -0.0024(5) -0.0031(6)
O5 0.0283(7) 0.0259(8) 0.0221(6) 0.0021(6) 0.0050(5) 0.0047(6)
O6 0.0248(6) 0.0243(8) 0.0252(6) 0.0024(6) 0.0048(5) 0.0002(5)
C1 0.0220(8) 0.0246(10) 0.0204(9) -0.0005(7) 0.0002(6) -0.0002(7)
C2 0.0213(8) 0.0247(10) 0.0220(9) 0.0013(8) 0.0013(7) 0.0009(7)
C3 0.0229(8) 0.0226(10) 0.0267(9) 0.0015(8) 0.0013(7) 0.0017(7)
C4 0.0224(8) 0.0252(11) 0.0217(8) 0.0035(7) -0.0005(7) 0.0021(7)
C5 0.0207(9) 0.0310(12) 0.0316(10) 0.0014(9) -0.0000(7) 0.0027(8)
C6 0.0290(9) 0.0312(11) 0.0324(10) -0.0037(9) -0.0002(8) -0.0009(9)
C7 0.0293(9) 0.0303(11) 0.0295(9) 0.0065(8) 0.0033(8) 0.0018(8)
C8 0.0262(9) 0.0301(11) 0.0211(9) -0.0010(8) 0.0003(7) 0.0000(8)
C9 0.0219(8) 0.0251(11) 0.0187(8) -0.0011(7) 0.0012(7) 0.0011(7)
C10 0.0270(9) 0.0258(11) 0.0226(9) -0.0002(8) 0.0026(7) 0.0006(8)
C11 0.0219(8) 0.0291(11) 0.0209(8) 0.0030(8) -0.0004(7) -0.0006(8)
C12 0.0284(10) 0.0281(11) 0.0294(10) 0.0062(8) 0.0027(8) 0.0029(8)
C13 0.0354(10) 0.0307(11) 0.0230(9) -0.0002(8) 0.0020(8) 0.0004(9)
C14 0.0261(10) 0.0425(14) 0.0286(10) -0.0018(9) 0.0022(8) -0.0001(9)
C15 0.0356(11) 0.0299(12) 0.0344(11) -0.0037(9) 0.0005(9) 0.0022(9)
C16 0.0298(9) 0.0476(15) 0.0228(10) -0.0040(9) -0.0022(8) -0.0061(9)

loop_
_atom_type_symbol
_atom_type_description
_atom_type_scat_dispersion_real
_atom_type_scat_dispersion_imag
_atom_type_scat_source
C C 0.0033 0.0016 'International Tables Vol C Tables 4.2.6.8 and 6.1.1.4'
H H 0.0000 0.0000 'International Tables Vol C Tables 4.2.6.8 and 6.1.1.4'
O O 0.0106 0.0060 'International Tables Vol C Tables 4.2.6.8 and 6.1.1.4'
Si Si 0.0817 0.0704 'International Tables Vol C Tables 4.2.6.8 and 6.1.1.4'

loop_
_geom_angle_atom_site_label_1
_geom_angle_atom_site_label_2
_geom_angle_atom_site_label_3
_geom_angle
O4 Si1 O1 105.05(8)
O4 Si1 C16 108.72(10)
O1 Si1 C16 107.71(8)
O4 Si1 C15 109.53(10)
O1 Si1 C15 110.78(9)
C16 Si1 C15 114.58(12)
C1 O1 Si1 121.41(11)
C2 O2 C3 108.65(14)
C3 O3 C4 105.92(15)
C8 O4 Si1 117.52(12)
C9 O5 C10 109.83(15)
C10 O6 C11 107.17(15)
O1 C1 C9 109.84(15)
O1 C1 C2 110.38(14)
C9 C1 C2 114.82(17)
O1 C1 H1 107.1
C9 C1 H1 107.1
C2 C1 H1 107.1
O2 C2 C8 105.75(15)
O2 C2 C4 101.76(16)
C8 C2 C4 113.66(16)
O2 C2 C1 106.83(15)
C8 C2 C1 110.07(17)
C4 C2 C1 117.50(16)
O3 C3 O2 105.53(16)
O3 C3 C7 108.55(16)
O2 C3 C7 110.08(17)
O3 C3 C6 110.92(16)
O2 C3 C6 108.32(16)
C7 C3 C6 113.17(18)
O3 C4 C5 108.86(16)
O3 C4 C2 100.40(14)
C5 C4 C2 119.05(18)
O3 C4 H4 109.3
C5 C4 H4 109.3
C2 C4 H4 109.3
C4 C5 H5A 109.5
C4 C5 H5B 109.5
H5A C5 H5B 109.5
C4 C5 H5C 109.5
H5A C5 H5C 109.5
H5B C5 H5C 109.5
C3 C6 H6A 109.5
C3 C6 H6B 109.5
H6A C6 H6B 109.5
C3 C6 H6C 109.5
H6A C6 H6C 109.5
H6B C6 H6C 109.5
C3 C7 H7A 109.5
C3 C7 H7B 109.5
H7A C7 H7B 109.5
C3 C7 H7C 109.5
H7A C7 H7C 109.5
H7B C7 H7C 109.5
O4 C8 C2 114.32(16)
O4 C8 H8A 108.7
C2 C8 H8A 108.7
O4 C8 H8B 108.7
C2 C8 H8B 108.7
H8A C8 H8B 107.6
O5 C9 C1 112.36(15)
O5 C9 C11 102.38(14)
C1 C9 C11 116.23(17)
O5 C9 H9 108.5
C1 C9 H9 108.5
C11 C9 H9 108.5
O6 C10 O5 106.17(14)
O6 C10 C14 108.59(18)
O5 C10 C14 109.83(17)
O6 C10 C13 111.69(16)
O5 C10 C13 107.88(17)
C14 C10 C13 112.48(16)
O6 C11 C12 109.26(17)
O6 C11 C9 103.48(15)
C12 C11 C9 117.81(15)
O6 C11 H11 108.6
C12 C11 H11 108.6
C9 C11 H11 108.6
C11 C12 H12A 109.5
C11 C12 H12B 109.5
H12A C12 H12B 109.5
C11 C12 H12C 109.5
H12A C12 H12C 109.5
H12B C12 H12C 109.5
C10 C13 H13A 109.5
C10 C13 H13B 109.5
H13A C13 H13B 109.5
C10 C13 H13C 109.5
H13A C13 H13C 109.5
H13B C13 H13C 109.5
C10 C14 H14A 109.5
C10 C14 H14B 109.5
H14A C14 H14B 109.5
C10 C14 H14C 109.5
H14A C14 H14C 109.5
H14B C14 H14C 109.5
Si1 C15 H15A 109.5
Si1 C15 H15B 109.5
H15A C15 H15B 109.5
Si1 C15 H15C 109.5
H15A C15 H15C 109.5
H15B C15 H15C 109.5
Si1 C16 H16A 109.5
Si1 C16 H16B 109.5
H16A C16 H16B 109.5
Si1 C16 H16C 109.5
H16A C16 H16C 109.5
H16B C16 H16C 109.5

loop_
_geom_bond_atom_site_label_1
_geom_bond_atom_site_label_2
_geom_bond_distance
Si1 O4 1.6482(16)
Si1 O1 1.6516(14)
Si1 C16 1.846(2)
Si1 C15 1.851(2)
O1 C1 1.418(2)
O2 C2 1.440(2)
O2 C3 1.444(3)
O3 C3 1.422(2)
O3 C4 1.438(2)
O4 C8 1.427(2)
O5 C9 1.425(2)
O5 C10 1.442(2)
O6 C10 1.418(3)
O6 C11 1.424(2)
C1 C9 1.528(3)
C1 C2 1.545(3)
C1 H1 1.0000
C2 C8 1.534(3)
C2 C4 1.537(3)
C3 C7 1.511(3)
C3 C6 1.522(3)
C4 C5 1.508(2)
C4 H4 1.0000
C5 H5A 0.9800
C5 H5B 0.9800
C5 H5C 0.9800
C6 H6A 0.9800
C6 H6B 0.9800
C6 H6C 0.9800
C7 H7A 0.9800
C7 H7B 0.9800
C7 H7C 0.9800
C8 H8A 0.9900
C8 H8B 0.9900
C9 C11 1.531(3)
C9 H9 1.0000
C10 C14 1.505(3)
C10 C13 1.521(3)
C11 C12 1.509(3)
C11 H11 1.0000
C12 H12A 0.9800
C12 H12B 0.9800
C12 H12C 0.9800
C13 H13A 0.9800
C13 H13B 0.9800
C13 H13C 0.9800
C14 H14A 0.9800
C14 H14B 0.9800
C14 H14C 0.9800
C15 H15A 0.9800
C15 H15B 0.9800
C15 H15C 0.9800
C16 H16A 0.9800
C16 H16B 0.9800
C16 H16C 0.9800
